data_4132161
loop_
_publ_author_name
'Hartrampf, Nina'
'Winter, Nils'
'Pupo, Gabriele'
'Stoltz, Brian M.'
'Trauner, Dirk'

_publ_section_title
;
 Total Synthesis of the Norhasubanan Alkaloid Stephadiamine.
;
_journal_issue 28
_journal_name_full 'Journal of the American Chemical Society'
_journal_page_first 8675
_journal_page_last 8680
_journal_paper_doi 10.1021/jacs.8b01918
_journal_volume 140
_journal_year 2018
_chemical_formula_moiety 'C12 H14 O3'
_chemical_formula_sum 'C12 H14 O3'
_chemical_formula_weight 206.23
_chemical_name_common 494a
_space_group_crystal_system monoclinic
_space_group_IT_number 9
_space_group_name_Hall 'C -2yc'
_space_group_name_H-M_alt 'C 1 c 1'
_atom_sites_solution_hydrogens geom
_audit_block_code C12H14O3_tv368_trauner
_audit_creation_method SHELXL-2014
_audit_update_record 02-Oct-15
_cell_angle_alpha 90
_cell_angle_beta 97.8156(18)
_cell_angle_gamma 90
_cell_formula_units_Z 4
_cell_length_a 4.2298(2)
_cell_length_b 19.7579(11)
_cell_length_c 12.2515(6)
_cell_measurement_reflns_used 3406
_cell_measurement_temperature 100(2)
_cell_measurement_theta_max 26.3570
_cell_measurement_theta_min 3.9406
_cell_volume 1014.37(9)
_computing_cell_refinement 'APEX2 v2012.4-3 (Bruker AXS)'
_computing_data_collection 'Bruker Instrument Service v3.0.21'
_computing_data_reduction 'SAINT V8.18C (Bruker AXS Inc., 2011)'
_computing_structure_refinement
;
Sheldrick, G. M. (2008).
<i>Acta Cryst.</i> A<b>64</b>, 112--122.
;
_computing_structure_solution
;
A. Altomare, M. C. Burla, M. Camalli, G. L. Cascarano, C. Giacovazzo, A.
Guagliardi, A. G. G. Moliterni, G. Polidori, R. Spagna: SIR97: a new tool for
crystal structure determination and refinement; J. Appl. Crystallogr. 1999,
32, 115-119.
;
_diffrn_ambient_temperature 100(2)
_diffrn_detector_area_resol_mean 10.4167
_diffrn_measured_fraction_theta_full 0.993
_diffrn_measured_fraction_theta_max 0.993
_diffrn_measurement_device 'fixed-chi three-circle diffractometer'
_diffrn_measurement_device_type 'Bruker D8Venture'
_diffrn_measurement_method 'mix of phi and omega scans'
_diffrn_radiation_collimation 'focusing mirrors'
_diffrn_radiation_monochromator 'focusing mirrors'
_diffrn_radiation_type MoK\a
_diffrn_radiation_wavelength 0.71073
_diffrn_reflns_av_R_equivalents 0.0331
_diffrn_reflns_av_unetI/netI 0.0308
_diffrn_reflns_Laue_measured_fraction_full 0.993
_diffrn_reflns_Laue_measured_fraction_max 0.993
_diffrn_reflns_limit_h_max 4
_diffrn_reflns_limit_h_min -5
_diffrn_reflns_limit_k_max 24
_diffrn_reflns_limit_k_min -24
_diffrn_reflns_limit_l_max 14
_diffrn_reflns_limit_l_min -15
_diffrn_reflns_number 6169
_diffrn_reflns_point_group_measured_fraction_full 0.994
_diffrn_reflns_point_group_measured_fraction_max 0.994
_diffrn_reflns_theta_full 26.355
_diffrn_reflns_theta_max 26.38
_diffrn_reflns_theta_min 3.940
_diffrn_source 'rotating anode (TXS)'
_diffrn_source_current 50
_diffrn_source_power 2.5
_diffrn_source_type 'Bruker TXS'
_diffrn_source_voltage 50
_exptl_absorpt_coefficient_mu 0.096
_exptl_absorpt_correction_T_max 0.9585
_exptl_absorpt_correction_T_min 0.8529
_exptl_absorpt_correction_type multi-scan
_exptl_absorpt_process_details 'SADABS V2014/4 (Bruker AXS Inc.)'
_exptl_crystal_colour orange
_exptl_crystal_density_diffrn 1.350
_exptl_crystal_density_method 'not measured'
_exptl_crystal_description rod
_exptl_crystal_F_000 440
_exptl_crystal_size_max 0.100
_exptl_crystal_size_mid 0.040
_exptl_crystal_size_min 0.030
_refine_diff_density_max 0.164
_refine_diff_density_min -0.206
_refine_diff_density_rms 0.039
_refine_ls_abs_structure_details
;
 Refined as an inversion twin.
;
_refine_ls_abs_structure_Flack 0.1(15)
_refine_ls_extinction_method none
_refine_ls_goodness_of_fit_ref 1.044
_refine_ls_hydrogen_treatment constr
_refine_ls_matrix_type full
_refine_ls_number_parameters 139
_refine_ls_number_reflns 1775
_refine_ls_number_restraints 2
_refine_ls_restrained_S_all 1.044
_refine_ls_R_factor_all 0.0389
_refine_ls_R_factor_gt 0.0332
_refine_ls_shift/su_max 0.000
_refine_ls_shift/su_mean 0.000
_refine_ls_structure_factor_coef Fsqd
_refine_ls_weighting_details 'w=1/[\s^2^(Fo^2^)+(0.0465P)^2^+0.2317P] where P=(Fo^2^+2Fc^2^)/3'
_refine_ls_weighting_scheme calc
_refine_ls_wR_factor_gt 0.0775
_refine_ls_wR_factor_ref 0.0802
_reflns_Friedel_coverage 0.989
_reflns_Friedel_fraction_full 0.994
_reflns_Friedel_fraction_max 0.994
_reflns_number_gt 1631
_reflns_number_total 1775
_reflns_threshold_expression 'I > 2\s(I)'
_cod_data_source_file ja8b01918_si_002.cif
_cod_data_source_block tv368
_cod_original_sg_symbol_H-M 'C c'
_cod_database_code 4132161
_shelx_space_group_comment
;
The symmetry employed for this shelxl refinement is uniquely defined
by the following loop, which should always be used as a source of
symmetry information in preference to the above space-group names.
They are only intended as comments.
;
_shelxl_version_number 2014-3

loop_
_space_group_symop_operation_xyz
'x, y, z'
'x, -y, z+1/2'
'x+1/2, y+1/2, z'
'x+1/2, -y+1/2, z+1/2'

loop_
_atom_site_label
_atom_site_type_symbol
_atom_site_fract_x
_atom_site_fract_y
_atom_site_fract_z
_atom_site_U_iso_or_equiv
_atom_site_adp_type
_atom_site_occupancy
_atom_site_site_symmetry_order
_atom_site_calc_flag
_atom_site_refinement_flags_posn
_atom_site_refinement_flags_adp
C1 C 0.5041(5) 0.60812(11) 0.37838(19) 0.0170(5) Uani 1 1 d . .
C2 C 0.6518(6) 0.54822(12) 0.4207(2) 0.0196(5) Uani 1 1 d . .
C3 C 0.6639(6) 0.53494(12) 0.5326(2) 0.0221(6) Uani 1 1 d . .
H3 H 0.7623 0.4947 0.5632 0.027 Uiso 1 1 calc R U
C4 C 0.5319(6) 0.58056(12) 0.5994(2) 0.0219(6) Uani 1 1 d . .
H4 H 0.5423 0.5710 0.6758 0.026 Uiso 1 1 calc R U
C5 C 0.3846(6) 0.63989(12) 0.5581(2) 0.0195(6) Uani 1 1 d . .
C6 C 0.2426(7) 0.68896(12) 0.6327(2) 0.0235(6) Uani 1 1 d . .
H6A H 0.3583 0.6853 0.7083 0.028 Uiso 1 1 calc R U
H6B H 0.0163 0.6771 0.6353 0.028 Uiso 1 1 calc R U
C7 C 0.2634(7) 0.76204(13) 0.5916(2) 0.0241(6) Uani 1 1 d . .
H7A H 0.1576 0.7929 0.6390 0.029 Uiso 1 1 calc R U
H7B H 0.4900 0.7757 0.5960 0.029 Uiso 1 1 calc R U
C8 C 0.1047(6) 0.76748(12) 0.4746(2) 0.0215(5) Uani 1 1 d . .
C9 C 0.2088(6) 0.71651(11) 0.3938(2) 0.0196(6) Uani 1 1 d . .
H9A H 0.0188 0.7024 0.3425 0.024 Uiso 1 1 calc R U
H9B H 0.3571 0.7392 0.3496 0.024 Uiso 1 1 calc R U
C10 C 0.3708(6) 0.65353(12) 0.4458(2) 0.0180(5) Uani 1 1 d . .
C11 C 0.2648(6) 0.58861(12) 0.1949(2) 0.0203(5) Uani 1 1 d . .
H11A H 0.2815 0.6015 0.1187 0.030 Uiso 1 1 calc R U
H11B H 0.0517 0.6001 0.2122 0.030 Uiso 1 1 calc R U
H11C H 0.3000 0.5398 0.2039 0.030 Uiso 1 1 calc R U
C12 C 0.9391(6) 0.44742(12) 0.3884(2) 0.0260(6) Uani 1 1 d . .
H12A H 1.0222 0.4236 0.3282 0.039 Uiso 1 1 calc R U
H12B H 0.7924 0.4177 0.4213 0.039 Uiso 1 1 calc R U
H12C H 1.1167 0.4602 0.4446 0.039 Uiso 1 1 calc R U
O1 O 0.5013(4) 0.62451(8) 0.26822(14) 0.0195(4) Uani 1 1 d . .
O2 O 0.7719(4) 0.50736(8) 0.34611(15) 0.0227(4) Uani 1 1 d . .
O3 O -0.0942(5) 0.81032(9) 0.44404(17) 0.0296(5) Uani 1 1 d . .

loop_
_atom_site_aniso_label
_atom_site_aniso_U_11
_atom_site_aniso_U_22
_atom_site_aniso_U_33
_atom_site_aniso_U_23
_atom_site_aniso_U_13
_atom_site_aniso_U_12
C1 0.0179(13) 0.0183(11) 0.0142(13) 0.0029(9) 0.0003(10) -0.0065(10)
C2 0.0182(13) 0.0155(11) 0.0241(14) -0.0003(10) -0.0007(11) -0.0042(9)
C3 0.0232(14) 0.0190(12) 0.0222(14) 0.0080(10) -0.0043(11) -0.0057(10)
C4 0.0248(14) 0.0230(12) 0.0166(13) 0.0019(10) -0.0022(11) -0.0098(10)
C5 0.0208(15) 0.0198(12) 0.0178(14) 0.0007(10) 0.0022(11) -0.0080(9)
C6 0.0266(14) 0.0269(13) 0.0170(14) -0.0017(10) 0.0029(11) -0.0066(10)
C7 0.0265(14) 0.0223(13) 0.0243(15) -0.0076(10) 0.0067(11) -0.0038(11)
C8 0.0220(14) 0.0188(12) 0.0255(14) -0.0020(9) 0.0090(11) -0.0048(10)
C9 0.0226(14) 0.0164(12) 0.0203(14) 0.0005(9) 0.0048(11) -0.0006(9)
C10 0.0173(13) 0.0163(11) 0.0199(13) 0.0012(9) 0.0005(10) -0.0041(9)
C11 0.0247(14) 0.0204(12) 0.0152(13) -0.0028(9) 0.0010(10) 0.0001(10)
C12 0.0249(14) 0.0186(12) 0.0327(17) 0.0035(11) -0.0030(12) 0.0031(10)
O1 0.0241(10) 0.0182(8) 0.0167(9) 0.0017(6) 0.0041(7) -0.0026(7)
O2 0.0266(10) 0.0159(8) 0.0250(11) 0.0021(7) 0.0010(8) 0.0037(7)
O3 0.0341(12) 0.0230(9) 0.0328(11) 0.0003(8) 0.0078(9) 0.0057(8)

loop_
_atom_type_symbol
_atom_type_description
_atom_type_scat_dispersion_real
_atom_type_scat_dispersion_imag
_atom_type_scat_source
C C 0.0033 0.0016 'International Tables Vol C Tables 4.2.6.8 and 6.1.1.4'
H H 0.0000 0.0000 'International Tables Vol C Tables 4.2.6.8 and 6.1.1.4'
O O 0.0106 0.0060 'International Tables Vol C Tables 4.2.6.8 and 6.1.1.4'

loop_
_geom_angle_atom_site_label_1
_geom_angle_atom_site_label_2
_geom_angle_atom_site_label_3
_geom_angle
O1 C1 C10 118.5(2)
O1 C1 C2 120.1(2)
C10 C1 C2 121.4(2)
O2 C2 C3 125.5(2)
O2 C2 C1 115.9(2)
C3 C2 C1 118.6(2)
C4 C3 C2 119.7(2)
C4 C3 H3 120.1
C2 C3 H3 120.1
C3 C4 C5 122.0(2)
C3 C4 H4 119.0
C5 C4 H4 119.0
C4 C5 C10 118.6(2)
C4 C5 C6 121.1(2)
C10 C5 C6 120.4(2)
C5 C6 C7 111.1(2)
C5 C6 H6A 109.4
C7 C6 H6A 109.4
C5 C6 H6B 109.4
C7 C6 H6B 109.4
H6A C6 H6B 108.0
C8 C7 C6 110.0(2)
C8 C7 H7A 109.7
C6 C7 H7A 109.7
C8 C7 H7B 109.7
C6 C7 H7B 109.7
H7A C7 H7B 108.2
O3 C8 C7 123.0(2)
O3 C8 C9 120.7(3)
C7 C8 C9 116.3(2)
C10 C9 C8 115.1(2)
C10 C9 H9A 108.5
C8 C9 H9A 108.5
C10 C9 H9B 108.5
C8 C9 H9B 108.5
H9A C9 H9B 107.5
C1 C10 C5 119.7(2)
C1 C10 C9 118.4(2)
C5 C10 C9 121.9(2)
O1 C11 H11A 109.5
O1 C11 H11B 109.5
H11A C11 H11B 109.5
O1 C11 H11C 109.5
H11A C11 H11C 109.5
H11B C11 H11C 109.5
O2 C12 H12A 109.5
O2 C12 H12B 109.5
H12A C12 H12B 109.5
O2 C12 H12C 109.5
H12A C12 H12C 109.5
H12B C12 H12C 109.5
C1 O1 C11 113.95(18)
C2 O2 C12 117.0(2)

loop_
_geom_bond_atom_site_label_1
_geom_bond_atom_site_label_2
_geom_bond_distance
C1 O1 1.386(3)
C1 C10 1.390(3)
C1 C2 1.404(3)
C2 O2 1.368(3)
C2 C3 1.390(4)
C3 C4 1.385(4)
C3 H3 0.9500
C4 C5 1.390(3)
C4 H4 0.9500
C5 C10 1.396(3)
C5 C6 1.512(3)
C6 C7 1.536(4)
C6 H6A 0.9900
C6 H6B 0.9900
C7 C8 1.502(4)
C7 H7A 0.9900
C7 H7B 0.9900
C8 O3 1.216(3)
C8 C9 1.519(3)
C9 C10 1.518(3)
C9 H9A 0.9900
C9 H9B 0.9900
C11 O1 1.437(3)
C11 H11A 0.9800
C11 H11B 0.9800
C11 H11C 0.9800
C12 O2 1.439(3)
C12 H12A 0.9800
C12 H12B 0.9800
C12 H12C 0.9800

loop_
_geom_torsion_atom_site_label_1
_geom_torsion_atom_site_label_2
_geom_torsion_atom_site_label_3
_geom_torsion_atom_site_label_4
_geom_torsion
O1 C1 C2 O2 -3.3(3)
C10 C1 C2 O2 179.5(2)
O1 C1 C2 C3 176.9(2)
C10 C1 C2 C3 -0.2(3)
O2 C2 C3 C4 -179.8(2)
C1 C2 C3 C4 -0.1(4)
C2 C3 C4 C5 0.2(4)
C3 C4 C5 C10 -0.1(4)
C3 C4 C5 C6 -179.9(2)
C4 C5 C6 C7 148.8(2)
C10 C5 C6 C7 -31.0(3)
C5 C6 C7 C8 55.9(3)
C6 C7 C8 O3 129.5(3)
C6 C7 C8 C9 -51.3(3)
O3 C8 C9 C10 -161.2(2)
C7 C8 C9 C10 19.6(3)
O1 C1 C10 C5 -176.8(2)
C2 C1 C10 C5 0.4(3)
O1 C1 C10 C9 4.1(3)
C2 C1 C10 C9 -178.7(2)
C4 C5 C10 C1 -0.2(3)
C6 C5 C10 C1 179.6(2)
C4 C5 C10 C9 178.8(2)
C6 C5 C10 C9 -1.3(4)
C8 C9 C10 C1 -173.0(2)
C8 C9 C10 C5 7.9(3)
C10 C1 O1 C11 -103.8(2)
C2 C1 O1 C11 79.0(3)
C3 C2 O2 C12 -3.4(4)
C1 C2 O2 C12 176.8(2)
